data_4134215
loop_
_publ_author_name
'Pearce, Adam J.'
'Harkins, Robin P.'
'Reiner, Benjamin R.'
'Wotal, Alexander C.'
'Dunscomb, Rachel J.'
'Tonks, Ian A.'

_publ_section_title
;
 Multicomponent Pyrazole Synthesis from Alkynes, Nitriles, and Ti Imidos
 via Oxidatively Induced N-N Bond Coupling.
;
_journal_name_full 'Journal of the American Chemical Society'
_journal_paper_doi 10.1021/jacs.9b13173
_journal_year 2020
_chemical_formula_moiety 'C33 H30 Cl2 N4 Ti'
_chemical_formula_sum 'C33 H30 Cl2 N4 Ti'
_chemical_formula_weight 601.41
_space_group_crystal_system triclinic
_space_group_IT_number 2
_space_group_name_Hall '-P 1'
_space_group_name_H-M_alt 'P -1'
_atom_sites_solution_hydrogens geom
_audit_creation_method SHELXL-2016/6
_cell_angle_alpha 86.2090(10)
_cell_angle_beta 82.0300(10)
_cell_angle_gamma 70.4300(10)
_cell_formula_units_Z 2
_cell_length_a 9.2825(4)
_cell_length_b 11.7953(5)
_cell_length_c 14.3737(5)
_cell_measurement_reflns_used 9884
_cell_measurement_temperature 100(2)
_cell_measurement_theta_max 29.498
_cell_measurement_theta_min 2.345
_cell_volume 1468.21(10)
_computing_cell_refinement 'SAINT, Bruker'
_computing_data_collection 'APEX3, Bruker'
_computing_data_reduction 'SAINT, Bruker'
_computing_molecular_graphics 'Shelxle-(Rev. 825) (Huebschle, C. B., 2011)'
_computing_structure_refinement 'SHELXL-2016/6 (Sheldrick, 2016)'
_computing_structure_solution 'SHELXT 2014/5 (Sheldrick, 2014)'
_diffrn_ambient_temperature 100(2)
_diffrn_measured_fraction_theta_full 0.999
_diffrn_measured_fraction_theta_max 0.996
_diffrn_measurement_device_type '\f and \w scans'
_diffrn_radiation_type MoK\a
_diffrn_radiation_wavelength 0.71073
_diffrn_reflns_av_R_equivalents 0.0387
_diffrn_reflns_av_unetI/netI 0.0361
_diffrn_reflns_Laue_measured_fraction_full 0.999
_diffrn_reflns_Laue_measured_fraction_max 0.996
_diffrn_reflns_limit_h_max 12
_diffrn_reflns_limit_h_min -12
_diffrn_reflns_limit_k_max 16
_diffrn_reflns_limit_k_min -16
_diffrn_reflns_limit_l_max 19
_diffrn_reflns_limit_l_min -19
_diffrn_reflns_number 34274
_diffrn_reflns_point_group_measured_fraction_full 0.999
_diffrn_reflns_point_group_measured_fraction_max 0.996
_diffrn_reflns_theta_full 25.242
_diffrn_reflns_theta_max 29.668
_diffrn_reflns_theta_min 2.302
_diffrn_source 'Bruker Photon-III CMOS'
_exptl_absorpt_coefficient_mu 0.503
_exptl_absorpt_correction_T_max 0.7459
_exptl_absorpt_correction_T_min 0.7061
_exptl_absorpt_correction_type multi-scan
_exptl_absorpt_process_details 'SADABS, R. Blessing, 1995'
_exptl_crystal_colour Green
_exptl_crystal_density_diffrn 1.360
_exptl_crystal_description Block
_exptl_crystal_F_000 624
_exptl_crystal_size_max 0.105
_exptl_crystal_size_mid 0.078
_exptl_crystal_size_min 0.010
_refine_diff_density_max 0.517
_refine_diff_density_min -0.527
_refine_diff_density_rms 0.070
_refine_ls_extinction_method none
_refine_ls_goodness_of_fit_ref 1.055
_refine_ls_hydrogen_treatment constr
_refine_ls_matrix_type full
_refine_ls_number_parameters 394
_refine_ls_number_reflns 8254
_refine_ls_number_restraints 0
_refine_ls_restrained_S_all 1.055
_refine_ls_R_factor_all 0.0487
_refine_ls_R_factor_gt 0.0376
_refine_ls_shift/su_max 0.001
_refine_ls_shift/su_mean 0.000
_refine_ls_structure_factor_coef Fsqd
_refine_ls_weighting_details 'w=1/[\s^2^(Fo^2^)+(0.0357P)^2^+1.0246P] where P=(Fo^2^+2Fc^2^)/3'
_refine_ls_weighting_scheme calc
_refine_ls_wR_factor_gt 0.0892
_refine_ls_wR_factor_ref 0.0954
_reflns_Friedel_coverage 0.000
_reflns_number_gt 6950
_reflns_number_total 8254
_reflns_threshold_expression 'I > 2\s(I)'
_cod_data_source_file 19093.cif
_cod_data_source_block 19093
_cod_depositor_comments
;
The following automatic conversions were performed:

data item '_exptl_absorpt_correction_type' value 'Multi-scan' was
changed to 'multi-scan' in accordance with the
/home/data/users/saulius/crontab/automatic-downloads/rss-feeds/ACS/lib/dictionaries/cif_core.dic
dictionary named 'cif_core.dic' version 2.4.2 last updated on
2011-04-26.

Automatic conversion script
Id: cif_fix_values 7556 2019-12-06 15:28:31Z antanas 
;
_cod_database_code 4134215
_shelx_shelxl_version_number 2016/6
_shelx_space_group_comment
;
The symmetry employed for this shelxl refinement is uniquely defined
by the following loop, which should always be used as a source of
symmetry information in preference to the above space-group names.
They are only intended as comments.
;
_shelx_estimated_absorpt_t_min 0.949
_shelx_estimated_absorpt_t_max 0.995

loop_
_space_group_symop_operation_xyz
'x, y, z'
'-x, -y, -z'

loop_
_atom_site_label
_atom_site_type_symbol
_atom_site_fract_x
_atom_site_fract_y
_atom_site_fract_z
_atom_site_U_iso_or_equiv
_atom_site_adp_type
_atom_site_occupancy
_atom_site_site_symmetry_order
_atom_site_calc_flag
_atom_site_refinement_flags_posn
_atom_site_refinement_flags_adp
_atom_site_refinement_flags_occupancy
_atom_site_disorder_assembly
_atom_site_disorder_group
Ti1 Ti 0.72879(3) 0.36241(2) 0.68803(2) 0.01304(7) Uani 1 1 d . . . . .
C1 C 0.49093(17) 0.58990(13) 0.74458(10) 0.0142(3) Uani 1 1 d . . . . .
Cl1 Cl 0.53009(4) 0.33768(3) 0.61107(3) 0.01786(8) Uani 1 1 d . . . . .
Cl2 Cl 0.94923(4) 0.34733(3) 0.75884(3) 0.01817(8) Uani 1 1 d . . . . .
C2 C 0.39530(17) 0.54277(13) 0.80765(11) 0.0152(3) Uani 1 1 d . . . . .
N1 N 0.62432(15) 0.51672(11) 0.70558(9) 0.0149(2) Uani 1 1 d . . . . .
N2 N 0.59354(15) 0.34580(11) 0.81699(9) 0.0145(2) Uani 1 1 d . . . . .
N3 N 0.86182(15) 0.36864(12) 0.54553(9) 0.0157(3) Uani 1 1 d . . . . .
C3 C 0.45445(17) 0.42334(13) 0.84473(10) 0.0141(3) Uani 1 1 d . . . . .
C4 C 0.45218(17) 0.72136(13) 0.72100(11) 0.0153(3) Uani 1 1 d . . . . .
C5 C 0.41929(19) 0.80644(14) 0.79090(11) 0.0185(3) Uani 1 1 d . . . . .
H5 H 0.417581 0.781171 0.855067 0.022 Uiso 1 1 calc R U . . .
C6 C 0.38916(19) 0.92730(14) 0.76748(12) 0.0199(3) Uani 1 1 d . . . . .
H6 H 0.368664 0.983731 0.815856 0.024 Uiso 1 1 calc R U . . .
C7 C 0.38842(18) 0.96755(14) 0.67385(12) 0.0192(3) Uani 1 1 d . . . . .
C11 C 0.23208(18) 0.61902(14) 0.84173(12) 0.0197(3) Uani 1 1 d . . . . .
H11A H 0.202485 0.692646 0.802855 0.030 Uiso 1 1 calc R U . . .
H11B H 0.225709 0.640210 0.907315 0.030 Uiso 1 1 calc R U . . .
H11C H 0.162211 0.573662 0.837124 0.030 Uiso 1 1 calc R U . . .
C10 C 0.3512(2) 1.09894(16) 0.64927(14) 0.0289(4) Uani 1 1 d . . . . .
H10A H 0.440717 1.123472 0.654359 0.043 Uiso 1 1 calc R U . . .
H10B H 0.263338 1.145672 0.692613 0.043 Uiso 1 1 calc R U . . .
H10C H 0.325194 1.113542 0.584774 0.043 Uiso 1 1 calc R U . . .
C9 C 0.45499(18) 0.76041(14) 0.62736(11) 0.0183(3) Uani 1 1 d . . . . .
H9 H 0.479655 0.703608 0.578836 0.022 Uiso 1 1 calc R U . . .
C8 C 0.42186(18) 0.88213(15) 0.60460(11) 0.0190(3) Uani 1 1 d . . . . .
H8 H 0.422029 0.907565 0.540492 0.023 Uiso 1 1 calc R U . . .
C12 C 0.35188(17) 0.38607(13) 0.92242(11) 0.0154(3) Uani 1 1 d . . . . .
C13 C 0.24176(19) 0.34021(15) 0.89879(12) 0.0208(3) Uani 1 1 d . . . . .
H13 H 0.232833 0.332541 0.834640 0.025 Uiso 1 1 calc R U . . .
C14 C 0.1454(2) 0.30582(16) 0.96886(13) 0.0252(4) Uani 1 1 d . . . . .
H14 H 0.069928 0.275108 0.952620 0.030 Uiso 1 1 calc R U . . .
C15 C 0.15856(19) 0.31604(17) 1.06252(13) 0.0259(4) Uani 1 1 d . . . . .
H15 H 0.094501 0.289917 1.110346 0.031 Uiso 1 1 calc R U . . .
C16 C 0.2650(2) 0.36429(17) 1.08646(12) 0.0251(4) Uani 1 1 d . . . . .
H16 H 0.271703 0.373740 1.150677 0.030 Uiso 1 1 calc R U . . .
C18 C 0.64510(17) 0.23582(14) 0.87154(11) 0.0165(3) Uani 1 1 d . . . . .
C17 C 0.36213(19) 0.39894(15) 1.01641(11) 0.0200(3) Uani 1 1 d . . . . .
H17 H 0.435690 0.431503 1.032891 0.024 Uiso 1 1 calc R U . . .
C19 C 0.59991(19) 0.13754(15) 0.85807(13) 0.0227(3) Uani 1 1 d . . . . .
H19 H 0.529981 0.143038 0.814228 0.027 Uiso 1 1 calc R U . . .
C20 C 0.6575(2) 0.03120(16) 0.90907(14) 0.0294(4) Uani 1 1 d . . . . .
H20 H 0.626272 -0.035889 0.900468 0.035 Uiso 1 1 calc R U . . .
C21 C 0.7607(2) 0.02302(16) 0.97252(13) 0.0294(4) Uani 1 1 d . . . . .
H21 H 0.800027 -0.049684 1.007278 0.035 Uiso 1 1 calc R U . . .
C22 C 0.8063(2) 0.12053(16) 0.98519(12) 0.0255(4) Uani 1 1 d . . . . .
H22 H 0.877228 0.114576 1.028476 0.031 Uiso 1 1 calc R U . . .
C23 C 0.74855(19) 0.22749(15) 0.93471(11) 0.0195(3) Uani 1 1 d . . . . .
H23 H 0.779900 0.294480 0.943514 0.023 Uiso 1 1 calc R U . . .
C24 C 1.01633(19) 0.32099(15) 0.52946(12) 0.0203(3) Uani 1 1 d . . . . .
H24 H 1.070118 0.275097 0.578371 0.024 Uiso 1 1 calc R U . . .
C25 C 1.1003(2) 0.33575(17) 0.44506(13) 0.0255(4) Uani 1 1 d . . . . .
H25 H 1.209422 0.300919 0.436560 0.031 Uiso 1 1 calc R U . . .
C26 C 1.0237(2) 0.40164(16) 0.37351(12) 0.0260(4) Uani 1 1 d . . . . .
H26 H 1.078928 0.413380 0.314958 0.031 Uiso 1 1 calc R U . . .
C27 C 0.8646(2) 0.45050(15) 0.38849(12) 0.0231(3) Uani 1 1 d . . . . .
H27 H 0.808869 0.495947 0.340149 0.028 Uiso 1 1 calc R U . . .
C28 C 0.78796(19) 0.43227(14) 0.47474(11) 0.0189(3) Uani 1 1 d . . . . .
H28 H 0.678798 0.465967 0.484487 0.023 Uiso 1 1 calc R U . . .
N4A N 0.8439(9) 0.1493(7) 0.6643(7) 0.0165(10) Uani 0.485(6) 1 d . . P A 1
C29A C 0.9398(9) 0.0749(7) 0.7204(9) 0.0165(10) Uani 0.485(6) 1 d . . P A 1
H29A H 0.954624 0.107907 0.775421 0.020 Uiso 0.485(6) 1 calc R U P A 1
C30A C 1.0172(17) -0.0431(14) 0.7056(5) 0.0254(14) Uani 0.485(6) 1 d . . P A 1
H30A H 1.076274 -0.092096 0.751250 0.030 Uiso 0.485(6) 1 calc R U P A 1
C31A C 1.0080(6) -0.0904(4) 0.6219(5) 0.0423(15) Uani 0.485(6) 1 d . . P A 1
H31A H 1.065003 -0.171769 0.606837 0.051 Uiso 0.485(6) 1 calc R U P A 1
C32A C 0.9136(6) -0.0160(4) 0.5610(4) 0.0409(14) Uani 0.485(6) 1 d . . P A 1
H32A H 0.902443 -0.045449 0.503406 0.049 Uiso 0.485(6) 1 calc R U P A 1
C33A C 0.8357(6) 0.1020(4) 0.5851(4) 0.0273(10) Uani 0.485(6) 1 d . . P A 1
H33A H 0.772007 0.152595 0.542137 0.033 Uiso 0.485(6) 1 calc R U P A 1
N4B N 0.8375(9) 0.1460(7) 0.6842(7) 0.0165(10) Uani 0.515(6) 1 d . . P A 2
C29B C 0.9460(9) 0.0815(6) 0.7376(8) 0.0165(10) Uani 0.515(6) 1 d . . P A 2
H29B H 0.981588 0.122951 0.778964 0.020 Uiso 0.515(6) 1 calc R U P A 2
C30B C 1.0089(16) -0.0442(13) 0.7348(5) 0.0254(14) Uani 0.515(6) 1 d . . P A 2
H30B H 1.091763 -0.086217 0.769368 0.030 Uiso 0.515(6) 1 calc R U P A 2
C31B C 0.9493(7) -0.1058(4) 0.6816(5) 0.0463(16) Uani 0.515(6) 1 d . . P A 2
H31B H 0.987029 -0.191295 0.681157 0.056 Uiso 0.515(6) 1 calc R U P A 2
C32B C 0.8343(8) -0.0422(4) 0.6290(5) 0.067(3) Uani 0.515(6) 1 d . . P A 2
H32B H 0.791369 -0.083290 0.591792 0.081 Uiso 0.515(6) 1 calc R U P A 2
C33B C 0.7816(7) 0.0824(4) 0.6306(5) 0.0415(15) Uani 0.515(6) 1 d . . P A 2
H33B H 0.703424 0.125418 0.592977 0.050 Uiso 0.515(6) 1 calc R U P A 2

loop_
_atom_site_aniso_label
_atom_site_aniso_U_11
_atom_site_aniso_U_22
_atom_site_aniso_U_33
_atom_site_aniso_U_23
_atom_site_aniso_U_13
_atom_site_aniso_U_12
Ti1 0.01167(12) 0.01414(13) 0.01266(12) 0.00036(10) -0.00168(9) -0.00347(10)
C1 0.0147(7) 0.0142(7) 0.0132(6) -0.0005(5) -0.0031(5) -0.0034(5)
Cl1 0.01567(17) 0.02023(18) 0.01855(17) 0.00040(14) -0.00539(13) -0.00592(14)
Cl2 0.01553(17) 0.02262(18) 0.01734(17) 0.00135(14) -0.00510(13) -0.00669(14)
C2 0.0134(7) 0.0151(7) 0.0154(7) -0.0017(6) -0.0015(5) -0.0025(5)
N1 0.0148(6) 0.0130(6) 0.0166(6) 0.0008(5) -0.0024(5) -0.0039(5)
N2 0.0153(6) 0.0140(6) 0.0139(6) 0.0012(5) -0.0030(5) -0.0041(5)
N3 0.0153(6) 0.0156(6) 0.0156(6) -0.0012(5) -0.0016(5) -0.0041(5)
C3 0.0138(7) 0.0171(7) 0.0126(6) -0.0004(5) -0.0027(5) -0.0061(6)
C4 0.0135(7) 0.0146(7) 0.0163(7) 0.0000(6) -0.0022(5) -0.0026(5)
C5 0.0211(8) 0.0178(7) 0.0150(7) -0.0005(6) -0.0025(6) -0.0041(6)
C6 0.0211(8) 0.0174(7) 0.0203(8) -0.0029(6) -0.0018(6) -0.0052(6)
C7 0.0161(7) 0.0156(7) 0.0248(8) 0.0031(6) -0.0019(6) -0.0046(6)
C11 0.0155(7) 0.0184(7) 0.0217(8) -0.0001(6) -0.0004(6) -0.0020(6)
C10 0.0324(10) 0.0182(8) 0.0342(10) 0.0043(7) -0.0037(8) -0.0067(7)
C9 0.0188(7) 0.0187(7) 0.0165(7) -0.0015(6) -0.0016(6) -0.0050(6)
C8 0.0184(7) 0.0219(8) 0.0160(7) 0.0040(6) -0.0029(6) -0.0064(6)
C12 0.0124(7) 0.0151(7) 0.0171(7) 0.0019(6) -0.0011(5) -0.0031(5)
C13 0.0175(7) 0.0248(8) 0.0212(8) 0.0014(6) -0.0049(6) -0.0079(6)
C14 0.0164(8) 0.0288(9) 0.0327(9) 0.0063(7) -0.0054(7) -0.0109(7)
C15 0.0146(7) 0.0301(9) 0.0287(9) 0.0095(7) 0.0019(7) -0.0054(7)
C16 0.0224(8) 0.0344(9) 0.0160(7) 0.0012(7) 0.0004(6) -0.0073(7)
C18 0.0142(7) 0.0163(7) 0.0155(7) 0.0019(6) 0.0003(6) -0.0017(6)
C17 0.0186(7) 0.0256(8) 0.0171(7) -0.0004(6) -0.0016(6) -0.0095(6)
C19 0.0190(8) 0.0193(8) 0.0289(9) 0.0030(7) -0.0030(7) -0.0056(6)
C20 0.0273(9) 0.0179(8) 0.0410(11) 0.0056(8) 0.0018(8) -0.0084(7)
C21 0.0316(10) 0.0205(8) 0.0259(9) 0.0097(7) 0.0029(7) 0.0007(7)
C22 0.0251(8) 0.0273(9) 0.0164(7) 0.0038(7) -0.0024(6) 0.0006(7)
C23 0.0195(7) 0.0197(7) 0.0157(7) 0.0000(6) -0.0011(6) -0.0021(6)
C24 0.0162(7) 0.0234(8) 0.0190(7) -0.0035(6) -0.0006(6) -0.0036(6)
C25 0.0182(8) 0.0319(9) 0.0253(8) -0.0088(7) 0.0052(7) -0.0083(7)
C26 0.0338(10) 0.0258(9) 0.0200(8) -0.0041(7) 0.0076(7) -0.0154(8)
C27 0.0315(9) 0.0211(8) 0.0159(7) 0.0011(6) -0.0012(7) -0.0087(7)
C28 0.0205(8) 0.0172(7) 0.0177(7) 0.0013(6) -0.0036(6) -0.0046(6)
N4A 0.0187(6) 0.0165(6) 0.014(3) -0.0007(10) -0.0044(10) -0.0044(4)
C29A 0.0187(6) 0.0165(6) 0.014(3) -0.0007(10) -0.0044(10) -0.0044(4)
C30A 0.0211(16) 0.0186(9) 0.036(4) 0.009(4) -0.010(4) -0.0052(10)
C31A 0.031(2) 0.0159(19) 0.079(4) -0.010(2) -0.017(3) -0.0001(17)
C32A 0.042(3) 0.023(2) 0.057(3) -0.015(2) -0.025(3) -0.0001(18)
C33A 0.027(2) 0.0172(18) 0.037(3) -0.0058(18) -0.0128(19) -0.0013(15)
N4B 0.0187(6) 0.0165(6) 0.014(3) -0.0007(10) -0.0044(10) -0.0044(4)
C29B 0.0187(6) 0.0165(6) 0.014(3) -0.0007(10) -0.0044(10) -0.0044(4)
C30B 0.0211(16) 0.0186(9) 0.036(4) 0.009(4) -0.010(4) -0.0052(10)
C31B 0.047(3) 0.0134(17) 0.077(4) -0.010(2) -0.033(3) 0.0034(18)
C32B 0.078(4) 0.022(2) 0.104(6) -0.028(3) -0.063(4) 0.006(2)
C33B 0.044(3) 0.021(2) 0.057(3) -0.012(2) -0.034(3) 0.0072(19)

loop_
_atom_type_symbol
_atom_type_description
_atom_type_scat_dispersion_real
_atom_type_scat_dispersion_imag
_atom_type_scat_source
C C 0.0033 0.0016 'International Tables Vol C Tables 4.2.6.8 and 6.1.1.4'
H H 0.0000 0.0000 'International Tables Vol C Tables 4.2.6.8 and 6.1.1.4'
N N 0.0061 0.0033 'International Tables Vol C Tables 4.2.6.8 and 6.1.1.4'
Cl Cl 0.1484 0.1585 'International Tables Vol C Tables 4.2.6.8 and 6.1.1.4'
Ti Ti 0.2776 0.4457 'International Tables Vol C Tables 4.2.6.8 and 6.1.1.4'

loop_
_geom_angle_atom_site_label_1
_geom_angle_atom_site_label_2
_geom_angle_atom_site_label_3
_geom_angle
_geom_angle_site_symmetry_1
_geom_angle_site_symmetry_3
_geom_angle_publ_flag
N1 Ti1 N2 81.53(5) . . ?
N1 Ti1 N3 101.28(5) . . ?
N2 Ti1 N3 174.52(5) . . ?
N1 Ti1 Cl2 99.54(4) . . ?
N2 Ti1 Cl2 94.50(4) . . ?
N3 Ti1 Cl2 89.70(4) . . ?
N1 Ti1 Cl1 91.43(4) . . ?
N2 Ti1 Cl1 87.02(4) . . ?
N3 Ti1 Cl1 88.19(4) . . ?
Cl2 Ti1 Cl1 169.031(18) . . ?
N1 Ti1 N4A 173.7(2) . . ?
N2 Ti1 N4A 95.21(16) . . ?
N3 Ti1 N4A 81.53(17) . . ?
Cl2 Ti1 N4A 86.1(3) . . ?
Cl1 Ti1 N4A 83.0(3) . . ?
N1 Ti1 N4B 170.09(14) . . ?
N2 Ti1 N4B 88.95(16) . . ?
N3 Ti1 N4B 87.99(17) . . ?
Cl2 Ti1 N4B 83.9(3) . . ?
Cl1 Ti1 N4B 85.3(3) . . ?
N1 C1 C2 119.38(13) . . ?
N1 C1 C4 117.55(13) . . ?
C2 C1 C4 123.04(13) . . ?
C1 C2 C3 119.89(13) . . ?
C1 C2 C11 120.98(13) . . ?
C3 C2 C11 119.03(13) . . ?
C1 N1 Ti1 141.95(11) . . ?
C3 N2 C18 117.40(13) . . ?
C3 N2 Ti1 124.05(10) . . ?
C18 N2 Ti1 117.96(9) . . ?
C24 N3 C28 117.39(14) . . ?
C24 N3 Ti1 122.64(11) . . ?
C28 N3 Ti1 119.64(10) . . ?
N2 C3 C2 124.52(14) . . ?
N2 C3 C12 119.04(13) . . ?
C2 C3 C12 116.41(13) . . ?
C9 C4 C5 118.68(14) . . ?
C9 C4 C1 119.82(14) . . ?
C5 C4 C1 121.44(14) . . ?
C6 C5 C4 120.60(15) . . ?
C6 C5 H5 119.7 . . ?
C4 C5 H5 119.7 . . ?
C5 C6 C7 121.07(15) . . ?
C5 C6 H6 119.5 . . ?
C7 C6 H6 119.5 . . ?
C8 C7 C6 117.96(15) . . ?
C8 C7 C10 121.31(15) . . ?
C6 C7 C10 120.73(16) . . ?
C2 C11 H11A 109.5 . . ?
C2 C11 H11B 109.5 . . ?
H11A C11 H11B 109.5 . . ?
C2 C11 H11C 109.5 . . ?
H11A C11 H11C 109.5 . . ?
H11B C11 H11C 109.5 . . ?
C7 C10 H10A 109.5 . . ?
C7 C10 H10B 109.5 . . ?
H10A C10 H10B 109.5 . . ?
C7 C10 H10C 109.5 . . ?
H10A C10 H10C 109.5 . . ?
H10B C10 H10C 109.5 . . ?
C8 C9 C4 120.30(15) . . ?
C8 C9 H9 119.9 . . ?
C4 C9 H9 119.9 . . ?
C9 C8 C7 121.36(15) . . ?
C9 C8 H8 119.3 . . ?
C7 C8 H8 119.3 . . ?
C17 C12 C13 119.54(15) . . ?
C17 C12 C3 121.64(14) . . ?
C13 C12 C3 118.80(14) . . ?
C14 C13 C12 120.00(16) . . ?
C14 C13 H13 120.0 . . ?
C12 C13 H13 120.0 . . ?
C13 C14 C15 120.25(16) . . ?
C13 C14 H14 119.9 . . ?
C15 C14 H14 119.9 . . ?
C16 C15 C14 120.04(16) . . ?
C16 C15 H15 120.0 . . ?
C14 C15 H15 120.0 . . ?
C15 C16 C17 119.94(16) . . ?
C15 C16 H16 120.0 . . ?
C17 C16 H16 120.0 . . ?
C23 C18 C19 120.21(15) . . ?
C23 C18 N2 118.28(14) . . ?
C19 C18 N2 121.41(14) . . ?
C12 C17 C16 120.19(16) . . ?
C12 C17 H17 119.9 . . ?
C16 C17 H17 119.9 . . ?
C20 C19 C18 119.72(17) . . ?
C20 C19 H19 120.1 . . ?
C18 C19 H19 120.1 . . ?
C21 C20 C19 120.05(17) . . ?
C21 C20 H20 120.0 . . ?
C19 C20 H20 120.0 . . ?
C22 C21 C20 120.08(16) . . ?
C22 C21 H21 120.0 . . ?
C20 C21 H21 120.0 . . ?
C21 C22 C23 120.21(17) . . ?
C21 C22 H22 119.9 . . ?
C23 C22 H22 119.9 . . ?
C18 C23 C22 119.73(16) . . ?
C18 C23 H23 120.1 . . ?
C22 C23 H23 120.1 . . ?
N3 C24 C25 123.02(16) . . ?
N3 C24 H24 118.5 . . ?
C25 C24 H24 118.5 . . ?
C26 C25 C24 119.06(16) . . ?
C26 C25 H25 120.5 . . ?
C24 C25 H25 120.5 . . ?
C25 C26 C27 118.74(16) . . ?
C25 C26 H26 120.6 . . ?
C27 C26 H26 120.6 . . ?
C28 C27 C26 119.13(16) . . ?
C28 C27 H27 120.4 . . ?
C26 C27 H27 120.4 . . ?
N3 C28 C27 122.67(16) . . ?
N3 C28 H28 118.7 . . ?
C27 C28 H28 118.7 . . ?
C33A N4A C29A 115.2(5) . . ?
C33A N4A Ti1 120.4(5) . . ?
C29A N4A Ti1 123.6(6) . . ?
N4A C29A C30A 125.7(6) . . ?
N4A C29A H29A 117.2 . . ?
C30A C29A H29A 117.2 . . ?
C29A C30A C31A 118.0(10) . . ?
C29A C30A H30A 121.0 . . ?
C31A C30A H30A 121.0 . . ?
C32A C31A C30A 118.0(7) . . ?
C32A C31A H31A 121.0 . . ?
C30A C31A H31A 121.0 . . ?
C33A C32A C31A 118.8(4) . . ?
C33A C32A H32A 120.6 . . ?
C31A C32A H32A 120.6 . . ?
N4A C33A C32A 124.1(5) . . ?
N4A C33A H33A 117.9 . . ?
C32A C33A H33A 117.9 . . ?
C29B N4B C33B 116.7(5) . . ?
C29B N4B Ti1 123.1(6) . . ?
C33B N4B Ti1 120.1(5) . . ?
N4B C29B C30B 122.8(6) . . ?
N4B C29B H29B 118.6 . . ?
C30B C29B H29B 118.6 . . ?
C31B C30B C29B 119.2(9) . . ?
C31B C30B H30B 120.4 . . ?
C29B C30B H30B 120.4 . . ?
C30B C31B C32B 119.0(7) . . ?
C30B C31B H31B 120.5 . . ?
C32B C31B H31B 120.5 . . ?
C31B C32B C33B 119.4(4) . . ?
C31B C32B H32B 120.3 . . ?
C33B C32B H32B 120.3 . . ?
N4B C33B C32B 122.7(5) . . ?
N4B C33B H33B 118.6 . . ?
C32B C33B H33B 118.6 . . ?

loop_
_geom_bond_atom_site_label_1
_geom_bond_atom_site_label_2
_geom_bond_distance
_geom_bond_site_symmetry_2
_geom_bond_publ_flag
Ti1 N1 1.7685(13) . ?
Ti1 N2 2.1265(13) . ?
Ti1 N3 2.2506(13) . ?
Ti1 Cl2 2.3589(4) . ?
Ti1 Cl1 2.3832(4) . ?
Ti1 N4A 2.406(9) . ?
Ti1 N4B 2.411(8) . ?
C1 N1 1.3221(19) . ?
C1 C2 1.400(2) . ?
C1 C4 1.496(2) . ?
C2 C3 1.426(2) . ?
C2 C11 1.511(2) . ?
N2 C3 1.3330(19) . ?
N2 C18 1.4424(19) . ?
N3 C24 1.346(2) . ?
N3 C28 1.348(2) . ?
C3 C12 1.506(2) . ?
C4 C9 1.393(2) . ?
C4 C5 1.397(2) . ?
C5 C6 1.385(2) . ?
C5 H5 0.9500 . ?
C6 C7 1.397(2) . ?
C6 H6 0.9500 . ?
C7 C8 1.393(2) . ?
C7 C10 1.500(2) . ?
C11 H11A 0.9800 . ?
C11 H11B 0.9800 . ?
C11 H11C 0.9800 . ?
C10 H10A 0.9800 . ?
C10 H10B 0.9800 . ?
C10 H10C 0.9800 . ?
C9 C8 1.390(2) . ?
C9 H9 0.9500 . ?
C8 H8 0.9500 . ?
C12 C17 1.389(2) . ?
C12 C13 1.394(2) . ?
C13 C14 1.385(2) . ?
C13 H13 0.9500 . ?
C14 C15 1.385(3) . ?
C14 H14 0.9500 . ?
C15 C16 1.384(3) . ?
C15 H15 0.9500 . ?
C16 C17 1.391(2) . ?
C16 H16 0.9500 . ?
C18 C23 1.387(2) . ?
C18 C19 1.391(2) . ?
C17 H17 0.9500 . ?
C19 C20 1.391(2) . ?
C19 H19 0.9500 . ?
C20 C21 1.388(3) . ?
C20 H20 0.9500 . ?
C21 C22 1.382(3) . ?
C21 H21 0.9500 . ?
C22 C23 1.393(2) . ?
C22 H22 0.9500 . ?
C23 H23 0.9500 . ?
C24 C25 1.382(2) . ?
C24 H24 0.9500 . ?
C25 C26 1.376(3) . ?
C25 H25 0.9500 . ?
C26 C27 1.385(3) . ?
C26 H26 0.9500 . ?
C27 C28 1.383(2) . ?
C27 H27 0.9500 . ?
C28 H28 0.9500 . ?
N4A C33A 1.323(13) . ?
N4A C29A 1.340(6) . ?
C29A C30A 1.351(17) . ?
C29A H29A 0.9500 . ?
C30A C31A 1.385(12) . ?
C30A H30A 0.9500 . ?
C31A C32A 1.379(7) . ?
C31A H31A 0.9500 . ?
C32A C33A 1.379(6) . ?
C32A H32A 0.9500 . ?
C33A H33A 0.9500 . ?
N4B C29B 1.344(5) . ?
N4B C33B 1.369(12) . ?
C29B C30B 1.401(16) . ?
C29B H29B 0.9500 . ?
C30B C31B 1.370(14) . ?
C30B H30B 0.9500 . ?
C31B C32B 1.374(6) . ?
C31B H31B 0.9500 . ?
C32B C33B 1.385(6) . ?
C32B H32B 0.9500 . ?
C33B H33B 0.9500 . ?

loop_
_geom_torsion_atom_site_label_1
_geom_torsion_atom_site_label_2
_geom_torsion_atom_site_label_3
_geom_torsion_atom_site_label_4
_geom_torsion
_geom_torsion_site_symmetry_1
_geom_torsion_site_symmetry_2
_geom_torsion_site_symmetry_3
_geom_torsion_site_symmetry_4
_geom_torsion_publ_flag
N1 C1 C2 C3 13.4(2) . . . . ?
C4 C1 C2 C3 -164.41(14) . . . . ?
N1 C1 C2 C11 -170.15(14) . . . . ?
C4 C1 C2 C11 12.0(2) . . . . ?
C2 C1 N1 Ti1 13.6(3) . . . . ?
C4 C1 N1 Ti1 -168.45(13) . . . . ?
N2 Ti1 N1 C1 -28.96(18) . . . . ?
N3 Ti1 N1 C1 146.26(18) . . . . ?
Cl2 Ti1 N1 C1 -122.14(18) . . . . ?
Cl1 Ti1 N1 C1 57.81(18) . . . . ?
C18 N2 C3 C2 170.42(14) . . . . ?
Ti1 N2 C3 C2 -18.6(2) . . . . ?
C18 N2 C3 C12 -7.7(2) . . . . ?
Ti1 N2 C3 C12 163.24(10) . . . . ?
C1 C2 C3 N2 -6.8(2) . . . . ?
C11 C2 C3 N2 176.67(14) . . . . ?
C1 C2 C3 C12 171.34(14) . . . . ?
C11 C2 C3 C12 -5.2(2) . . . . ?
N1 C1 C4 C9 54.5(2) . . . . ?
C2 C1 C4 C9 -127.65(17) . . . . ?
N1 C1 C4 C5 -122.73(16) . . . . ?
C2 C1 C4 C5 55.1(2) . . . . ?
C9 C4 C5 C6 0.4(2) . . . . ?
C1 C4 C5 C6 177.64(15) . . . . ?
C4 C5 C6 C7 1.0(3) . . . . ?
C5 C6 C7 C8 -1.2(2) . . . . ?
C5 C6 C7 C10 178.22(16) . . . . ?
C5 C4 C9 C8 -1.6(2) . . . . ?
C1 C4 C9 C8 -178.86(14) . . . . ?
C4 C9 C8 C7 1.4(2) . . . . ?
C6 C7 C8 C9 0.0(2) . . . . ?
C10 C7 C8 C9 -179.40(16) . . . . ?
N2 C3 C12 C17 85.67(19) . . . . ?
C2 C3 C12 C17 -92.61(18) . . . . ?
N2 C3 C12 C13 -95.85(18) . . . . ?
C2 C3 C12 C13 85.87(18) . . . . ?
C17 C12 C13 C14 -1.2(2) . . . . ?
C3 C12 C13 C14 -179.67(15) . . . . ?
C12 C13 C14 C15 -0.4(3) . . . . ?
C13 C14 C15 C16 2.1(3) . . . . ?
C14 C15 C16 C17 -2.1(3) . . . . ?
C3 N2 C18 C23 -101.37(17) . . . . ?
Ti1 N2 C18 C23 87.13(15) . . . . ?
C3 N2 C18 C19 82.19(19) . . . . ?
Ti1 N2 C18 C19 -89.32(16) . . . . ?
C13 C12 C17 C16 1.1(2) . . . . ?
C3 C12 C17 C16 179.61(15) . . . . ?
C15 C16 C17 C12 0.5(3) . . . . ?
C23 C18 C19 C20 0.7(2) . . . . ?
N2 C18 C19 C20 177.12(15) . . . . ?
C18 C19 C20 C21 -0.5(3) . . . . ?
C19 C20 C21 C22 0.0(3) . . . . ?
C20 C21 C22 C23 0.3(3) . . . . ?
C19 C18 C23 C22 -0.5(2) . . . . ?
N2 C18 C23 C22 -176.94(14) . . . . ?
C21 C22 C23 C18 0.0(2) . . . . ?
C28 N3 C24 C25 0.7(2) . . . . ?
Ti1 N3 C24 C25 -172.69(13) . . . . ?
N3 C24 C25 C26 -0.3(3) . . . . ?
C24 C25 C26 C27 -0.3(3) . . . . ?
C25 C26 C27 C28 0.4(3) . . . . ?
C24 N3 C28 C27 -0.6(2) . . . . ?
Ti1 N3 C28 C27 172.99(12) . . . . ?
C26 C27 C28 N3 0.1(3) . . . . ?
C33A N4A C29A C30A -4.9(14) . . . . ?
Ti1 N4A C29A C30A -174.1(9) . . . . ?
N4A C29A C30A C31A 5.6(18) . . . . ?
C29A C30A C31A C32A -3.5(15) . . . . ?
C30A C31A C32A C33A 1.3(11) . . . . ?
C29A N4A C33A C32A 2.3(9) . . . . ?
Ti1 N4A C33A C32A 171.9(4) . . . . ?
C31A C32A C33A N4A -0.8(9) . . . . ?
C33B N4B C29B C30B 4.6(10) . . . . ?
Ti1 N4B C29B C30B -179.9(8) . . . . ?
N4B C29B C30B C31B -5.6(14) . . . . ?
C29B C30B C31B C32B 3.0(13) . . . . ?
C30B C31B C32B C33B 0.2(12) . . . . ?
C29B N4B C33B C32B -1.2(9) . . . . ?
Ti1 N4B C33B C32B -176.9(6) . . . . ?
C31B C32B C33B N4B -1.2(11) . . . . ?
